data_8101673
loop_
_publ_author_name
'W. Frey'
'M. Imerhasan'
'Y. Bathich'
'V. J\"ager'

_publ_section_title
;
Crystal structure of (5S,8S)-8-hydroxymethyl-1-methyl-2,7-dioxa-1-
aza-spiro[4,4]nonan-6-one, C~8~H~13~NO~4~
;
_journal_issue 2
_journal_name_full 'Zeitschrift f\"ur Kristallographie - New Crystal Structures'
_journal_page_first 151
_journal_page_last 152
_journal_volume 220
_journal_year 2005
_chemical_formula_sum 'C8 H13 N O4'
_chemical_formula_weight 187.19
_chemical_melting_point 383.5(5)
_chemical_name_systematic
; 
(5S,8S)-8-hydroxymethyl-1-methyl-2,7-dioxa-1-aza-spiro[4,4]nonan-6-one 
;
_space_group_IT_number 19
_symmetry_cell_setting orthorhombic
_symmetry_space_group_name_Hall 'P 2ac 2ab'
_symmetry_space_group_name_H-M 'P 21 21 21'
_atom_sites_solution_hydrogens geom
_atom_sites_solution_primary direct
_atom_sites_solution_secondary difmap
_audit_creation_method SHELXL-97
_cell_angle_alpha 90.00
_cell_angle_beta 90.00
_cell_angle_gamma 90.00
_cell_formula_units_Z 4
_cell_length_a 8.8739(5)
_cell_length_b 9.5664(5)
_cell_length_c 10.7489(6)
_cell_measurement_reflns_used 30
_cell_measurement_temperature 293(2)
_cell_measurement_theta_max 32.5
_cell_measurement_theta_min 31.5
_cell_volume 912.49(9)
_computing_cell_refinement 'Bruker XSCans V. 2.31'
_computing_data_collection 'Bruker XScans V. 2.31'
_computing_data_reduction 'Bruker XScans V. 2.31'
_computing_molecular_graphics 'SHELXTL - XP'
_computing_structure_refinement 'SHELXL-97 (Sheldrick, 1997)'
_computing_structure_solution 'SHELXS-97 (Sheldrick, 1990)'
_diffrn_ambient_temperature 293(2)
_diffrn_measured_fraction_theta_full 0.929
_diffrn_measured_fraction_theta_max 0.929
_diffrn_measurement_device_type 'Siemens P4'
_diffrn_measurement_method omega
_diffrn_radiation_monochromator graphite
_diffrn_radiation_source 'fine-focus sealed tube'
_diffrn_radiation_type CuK\a
_diffrn_radiation_wavelength 1.54178
_diffrn_reflns_av_R_equivalents 0.0439
_diffrn_reflns_av_sigmaI/netI 0.0356
_diffrn_reflns_limit_h_max 10
_diffrn_reflns_limit_h_min -10
_diffrn_reflns_limit_k_max 11
_diffrn_reflns_limit_k_min -10
_diffrn_reflns_limit_l_max 12
_diffrn_reflns_limit_l_min -11
_diffrn_reflns_number 1640
_diffrn_reflns_theta_full 67.98
_diffrn_reflns_theta_max 67.98
_diffrn_reflns_theta_min 6.19
_diffrn_standards_interval_count 100
_diffrn_standards_number 3
_exptl_absorpt_coefficient_mu 0.928
_exptl_absorpt_correction_type none
_exptl_crystal_colour colorless
_exptl_crystal_density_diffrn 1.363
_exptl_crystal_density_method 'not measured'
_exptl_crystal_description block
_exptl_crystal_F_000 400
_exptl_crystal_size_max 0.4
_exptl_crystal_size_mid 0.4
_exptl_crystal_size_min 0.2
_refine_diff_density_max 0.171
_refine_diff_density_min -0.218
_refine_diff_density_rms 0.043
_refine_ls_abs_structure_details 'Flack H D (1983), Acta Cryst. A39, 876-881'
_refine_ls_abs_structure_Flack -0.4(4)
_refine_ls_extinction_coef 0.048(5)
_refine_ls_extinction_expression Fc^*^=kFc[1+0.001xFc^2^\l^3^/sin(2\q)]^-1/4^
_refine_ls_extinction_method SHELXL
_refine_ls_goodness_of_fit_ref 1.061
_refine_ls_hydrogen_treatment free
_refine_ls_matrix_type full
_refine_ls_number_parameters 171
_refine_ls_number_reflns 1389
_refine_ls_number_restraints 0
_refine_ls_restrained_S_all 1.061
_refine_ls_R_factor_all 0.0503
_refine_ls_R_factor_gt 0.0483
_refine_ls_shift/su_max 0.000
_refine_ls_shift/su_mean 0.000
_refine_ls_structure_factor_coef Fsqd
_refine_ls_weighting_details 'calc w=1/[\s^2^(Fo^2^)+(0.0842P)^2^+0.2206P] where P=(Fo^2^+2Fc^2^)/3'
_refine_ls_weighting_scheme calc
_refine_ls_wR_factor_gt 0.1302
_refine_ls_wR_factor_ref 0.1337
_reflns_number_gt 1304
_reflns_number_total 1389
_reflns_threshold_expression >2sigma(I)
_cod_data_source_file 1267-1301.cff
_cod_data_source_block wf998yb
_cod_depositor_comments
;
The following automatic conversions were performed:

'_chemical_melting_point' value '383-384 K' was changed to '383.5(5)'
- the average value was taken and precision was estimated.

Automatic conversion script
Id: cif_fix_values 1569 2011-02-09 13:29:24Z adriana 
;
_cod_original_sg_symbol_H-M P2(1)2(1)2(1)
_cod_database_code 8101673

loop_
_symmetry_equiv_pos_as_xyz
'x, y, z'
'-x+1/2, -y, z+1/2'
'-x, y+1/2, -z+1/2'
'x+1/2, -y+1/2, -z'

loop_
_atom_site_label
_atom_site_type_symbol
_atom_site_fract_x
_atom_site_fract_y
_atom_site_fract_z
_atom_site_U_iso_or_equiv
_atom_site_adp_type
_atom_site_occupancy
_atom_site_symmetry_multiplicity
_atom_site_Wyckoff_symbol
_atom_site_calc_flag
_atom_site_refinement_flags
_atom_site_disorder_assembly
_atom_site_disorder_group
N1 N 0.4822(3) 0.4246(3) 0.4365(2) 0.0523(6) Uani 1 4 a d . . .
O1 O 0.4800(3) 0.2877(2) 0.4946(2) 0.0667(7) Uani 1 4 a d . . .
C1 C 0.5118(5) 0.3056(4) 0.6271(3) 0.0696(10) Uani 1 4 a d . . .
H1A H 0.620(4) 0.278(4) 0.639(4) 0.086(13) Uiso 1 4 a d . . .
H1B H 0.443(5) 0.232(5) 0.675(4) 0.095(14) Uiso 1 4 a d . . .
C2 C 0.4835(3) 0.4587(3) 0.6554(3) 0.0515(7) Uani 1 4 a d . . .
H2A H 0.582(5) 0.500(4) 0.668(3) 0.071(11) Uiso 1 4 a d . . .
H2B H 0.409(5) 0.470(5) 0.724(4) 0.083(12) Uiso 1 4 a d . . .
O2 O 0.1929(2) 0.5969(2) 0.43378(17) 0.0518(6) Uani 1 4 a d . . .
O3 O 0.2727(3) 0.8015(3) 0.3638(2) 0.0703(8) Uani 1 4 a d . . .
C3 C 0.4130(3) 0.5123(3) 0.5351(2) 0.0428(7) Uani 1 4 a d . . .
O4 O 0.1732(3) 0.6310(2) 0.6996(2) 0.0581(6) Uani 1 4 a d . . .
H4 H 0.127(5) 0.621(4) 0.781(4) 0.092(14) Uiso 1 4 a d . . .
C4 C 0.4277(3) 0.6675(3) 0.5078(3) 0.0502(7) Uani 1 4 a d . . .
H4A H 0.416(5) 0.720(5) 0.585(5) 0.098(15) Uiso 1 4 a d . . .
H4B H 0.517(3) 0.697(3) 0.472(3) 0.056(8) Uiso 1 4 a d . . .
C5 C 0.2947(3) 0.6999(3) 0.4277(3) 0.0503(7) Uani 1 4 a d . . .
C6 C 0.2405(3) 0.4902(3) 0.5227(3) 0.0473(7) Uani 1 4 a d . . .
H6 H 0.222(4) 0.390(3) 0.482(4) 0.067(10) Uiso 1 4 a d . . .
C7 C 0.1443(3) 0.5025(3) 0.6383(3) 0.0536(8) Uani 1 4 a d . . .
H7A H 0.039(4) 0.498(3) 0.617(3) 0.052(8) Uiso 1 4 a d . . .
H7B H 0.176(4) 0.424(4) 0.697(3) 0.064(9) Uiso 1 4 a d . . .
C8 C 0.6405(4) 0.4579(5) 0.4068(4) 0.0720(10) Uani 1 4 a d . . .
H8A H 0.678(5) 0.368(5) 0.360(4) 0.093(13) Uiso 1 4 a d . . .
H8B H 0.706(4) 0.470(4) 0.484(4) 0.075(10) Uiso 1 4 a d . . .
H8C H 0.637(5) 0.555(5) 0.360(5) 0.099(15) Uiso 1 4 a d . . .

loop_
_atom_site_aniso_label
_atom_site_aniso_U_11
_atom_site_aniso_U_22
_atom_site_aniso_U_33
_atom_site_aniso_U_23
_atom_site_aniso_U_13
_atom_site_aniso_U_12
N1 0.0570(13) 0.0574(14) 0.0426(12) -0.0067(12) 0.0020(10) 0.0086(11)
O1 0.0881(15) 0.0524(12) 0.0594(13) -0.0074(12) -0.0088(12) 0.0146(11)
C1 0.095(3) 0.063(2) 0.0515(19) -0.0007(18) -0.0111(18) 0.0224(19)
C2 0.0537(14) 0.0612(17) 0.0396(15) -0.0005(14) -0.0053(12) 0.0038(13)
O2 0.0482(9) 0.0671(12) 0.0403(10) 0.0014(9) -0.0045(8) 0.0045(9)
O3 0.0753(15) 0.0732(15) 0.0625(15) 0.0207(14) 0.0086(11) 0.0165(12)
C3 0.0454(13) 0.0482(14) 0.0349(13) -0.0041(11) 0.0007(10) 0.0037(10)
O4 0.0621(12) 0.0656(14) 0.0465(11) -0.0058(10) 0.0096(10) -0.0056(10)
C4 0.0496(14) 0.0521(15) 0.0490(16) -0.0009(15) -0.0024(13) -0.0034(11)
C5 0.0538(14) 0.0572(16) 0.0399(15) -0.0006(15) 0.0074(12) 0.0067(12)
C6 0.0477(13) 0.0515(15) 0.0426(16) -0.0005(13) -0.0036(11) 0.0006(10)
C7 0.0494(14) 0.0602(18) 0.0512(17) 0.0007(14) 0.0055(12) -0.0076(13)
C8 0.0589(17) 0.097(3) 0.060(2) -0.018(2) 0.0094(15) 0.0062(18)

loop_
_atom_type_symbol
_atom_type_description
_atom_type_scat_dispersion_real
_atom_type_scat_dispersion_imag
_atom_type_scat_source
C C 0.0181 0.0091 'International Tables Vol C Tables 4.2.6.8 and 6.1.1.4'
H H 0.0000 0.0000 'International Tables Vol C Tables 4.2.6.8 and 6.1.1.4'
N N 0.0311 0.0180 'International Tables Vol C Tables 4.2.6.8 and 6.1.1.4'
O O 0.0492 0.0322 'International Tables Vol C Tables 4.2.6.8 and 6.1.1.4'

loop_
_geom_angle_atom_site_label_1
_geom_angle_atom_site_label_2
_geom_angle_atom_site_label_3
_geom_angle
_geom_angle_site_symmetry_1
_geom_angle_site_symmetry_3
_geom_angle_publ_flag
O1 N1 C8 107.5(3) . . ?
O1 N1 C3 101.4(2) . . ?
C8 N1 C3 115.2(3) . . ?
N1 O1 C1 108.1(2) . . ?
O1 C1 C2 106.1(3) . . ?
O1 C1 H1A 106(2) . . ?
C2 C1 H1A 113(2) . . ?
O1 C1 H1B 106(2) . . ?
C2 C1 H1B 116(2) . . ?
H1A C1 H1B 108(3) . . ?
C1 C2 C3 102.8(2) . . ?
C1 C2 H2A 106(2) . . ?
C3 C2 H2A 111(2) . . ?
C1 C2 H2B 111(3) . . ?
C3 C2 H2B 109(2) . . ?
H2A C2 H2B 117(3) . . ?
C5 O2 C6 110.6(2) . . ?
N1 C3 C4 112.2(2) . . ?
N1 C3 C2 104.2(2) . . ?
C4 C3 C2 117.2(2) . . ?
N1 C3 C6 105.7(2) . . ?
C4 C3 C6 101.6(2) . . ?
C2 C3 C6 115.6(2) . . ?
C7 O4 H4 105(3) . . ?
C5 C4 C3 104.3(2) . . ?
C5 C4 H4A 107(3) . . ?
C3 C4 H4A 109(3) . . ?
C5 C4 H4B 112.1(19) . . ?
C3 C4 H4B 117.0(19) . . ?
H4A C4 H4B 107(3) . . ?
O3 C5 O2 120.8(3) . . ?
O3 C5 C4 128.5(3) . . ?
O2 C5 C4 110.6(3) . . ?
O2 C6 C7 108.7(2) . . ?
O2 C6 C3 104.3(2) . . ?
C7 C6 C3 118.4(2) . . ?
O2 C6 H6 108(2) . . ?
C7 C6 H6 108.4(19) . . ?
C3 C6 H6 108.1(18) . . ?
O4 C7 C6 110.3(2) . . ?
O4 C7 H7A 109(2) . . ?
C6 C7 H7A 111(2) . . ?
O4 C7 H7B 108(2) . . ?
C6 C7 H7B 107(2) . . ?
H7A C7 H7B 112(3) . . ?
N1 C8 H8A 103(3) . . ?
N1 C8 H8B 113(2) . . ?
H8A C8 H8B 108(3) . . ?
N1 C8 H8C 105(3) . . ?
H8A C8 H8C 120(3) . . ?
H8B C8 H8C 108(3) . . ?

loop_
_geom_bond_atom_site_label_1
_geom_bond_atom_site_label_2
_geom_bond_distance
_geom_bond_site_symmetry_2
_geom_bond_publ_flag
N1 O1 1.451(3) . ?
N1 C8 1.475(4) . ?
N1 C3 1.485(3) . ?
O1 C1 1.462(4) . ?
C1 C2 1.517(5) . ?
C1 H1A 1.00(4) . ?
C1 H1B 1.06(5) . ?
C2 C3 1.524(4) . ?
C2 H2A 0.96(4) . ?
C2 H2B 1.00(4) . ?
O2 C5 1.339(4) . ?
O2 C6 1.460(3) . ?
O3 C5 1.206(4) . ?
C3 C4 1.520(4) . ?
C3 C6 1.551(4) . ?
O4 C7 1.419(4) . ?
O4 H4 0.97(5) . ?
C4 C5 1.494(4) . ?
C4 H4A 0.98(5) . ?
C4 H4B 0.93(3) . ?
C6 C7 1.512(4) . ?
C6 H6 1.06(3) . ?
C7 H7A 0.96(3) . ?
C7 H7B 1.02(4) . ?
C8 H8A 1.05(5) . ?
C8 H8B 1.02(4) . ?
C8 H8C 1.06(5) . ?

loop_
_geom_torsion_atom_site_label_1
_geom_torsion_atom_site_label_2
_geom_torsion_atom_site_label_3
_geom_torsion_atom_site_label_4
_geom_torsion
_geom_torsion_site_symmetry_1
_geom_torsion_site_symmetry_2
_geom_torsion_site_symmetry_3
_geom_torsion_site_symmetry_4
_geom_torsion_publ_flag
C8 N1 O1 C1 84.2(3) . . . . ?
C3 N1 O1 C1 -37.1(3) . . . . ?
N1 O1 C1 C2 17.9(4) . . . . ?
O1 C1 C2 C3 8.3(4) . . . . ?
O1 N1 C3 C4 169.4(2) . . . . ?
C8 N1 C3 C4 53.7(3) . . . . ?
O1 N1 C3 C2 41.5(3) . . . . ?
C8 N1 C3 C2 -74.1(3) . . . . ?
O1 N1 C3 C6 -80.8(2) . . . . ?
C8 N1 C3 C6 163.6(3) . . . . ?
C1 C2 C3 N1 -30.8(3) . . . . ?
C1 C2 C3 C4 -155.5(3) . . . . ?
C1 C2 C3 C6 84.7(3) . . . . ?
N1 C3 C4 C5 86.1(3) . . . . ?
C2 C3 C4 C5 -153.3(2) . . . . ?
C6 C3 C4 C5 -26.3(3) . . . . ?
C6 O2 C5 O3 -176.4(3) . . . . ?
C6 O2 C5 C4 3.5(3) . . . . ?
C3 C4 C5 O3 -164.5(3) . . . . ?
C3 C4 C5 O2 15.5(3) . . . . ?
C5 O2 C6 C7 106.5(2) . . . . ?
C5 O2 C6 C3 -20.7(3) . . . . ?
N1 C3 C6 O2 -88.8(3) . . . . ?
C4 C3 C6 O2 28.5(3) . . . . ?
C2 C3 C6 O2 156.5(2) . . . . ?
N1 C3 C6 C7 150.3(2) . . . . ?
C4 C3 C6 C7 -92.4(3) . . . . ?
C2 C3 C6 C7 35.6(4) . . . . ?
O2 C6 C7 O4 -66.0(3) . . . . ?
C3 C6 C7 O4 52.6(4) . . . . ?

loop_
_cod_related_entry_id
_cod_related_entry_database
_cod_related_entry_code
1 ChemSpider 30653868
